data_4111072
loop_
_publ_author_name
'Daisuke Yamazaki'
'Tohru Nishinaga'
'Nobuhide Tanino'
'Koichi Komatsu'

_publ_contact_author_address
;
    Institute for Chemical Research, Kyoto University, Gokasho, Uji, 
    Kyoto 611-0011, Japan. 
;
_publ_contact_author_email ' komatsu@scl.kyoto-u.ac.jp'
_publ_contact_author_fax ' +81-774-38-3178 '
_publ_contact_author_name ' Koichi Komatsu '
_publ_contact_author_phone ' +81-774-38-3172 '
_publ_section_title
;
 Terthiophene Radical Cations End-Capped by Bicyclo[2.2.2]octene Units:
 Formation of Bent \p-Dimers Mutually Attracted at the Central Position
;
_journal_name_full 'Journal of the American Chemical Society'
_journal_page_first 14470
_journal_page_last 14471
_journal_paper_doi 10.1021/ja065995l
_journal_volume 128
_journal_year 2006
_chemical_formula_moiety 'C24 H24 S3'
_chemical_formula_sum 'C24 H24 S3'
_chemical_formula_weight 408.61
_chemical_name_systematic
; 
 ? 
;
_space_group_IT_number 15
_symmetry_cell_setting monoclinic
_symmetry_Int_Tables_number 15
_symmetry_space_group_name_Hall '-C 2yc'
_symmetry_space_group_name_H-M 'C 1 2/c 1'
_atom_sites_solution_hydrogens geom
_atom_sites_solution_primary direct
_atom_sites_solution_secondary difmap
_audit_creation_date ' Aug 12 2006 '
_audit_creation_method SHELXL-97
_cell_angle_alpha 90.00
_cell_angle_beta 124.144(2)
_cell_angle_gamma 90.00
_cell_formula_units_Z 12
_cell_length_a 40.384(4)
_cell_length_b 6.3078(6)
_cell_length_c 27.942(3)
_cell_measurement_temperature 100(2)
_cell_volume 5890.9(10)
_computing_cell_refinement 'Bruker SMART'
_computing_data_collection 'Bruker SMART'
_computing_data_reduction 'Bruker SHELXTL'
_computing_molecular_graphics 'Bruker SHELXTL'
_computing_publication_material 'Bruker SHELXTL'
_computing_structure_refinement 'SHELXL-97 (Sheldrick, 1997)'
_computing_structure_solution 'SHELXS-97 (Sheldrick, 1990)'
_diffrn_ambient_temperature 100(2)
_diffrn_measured_fraction_theta_full 0.998
_diffrn_measured_fraction_theta_max 0.998
_diffrn_measurement_device_type 'CCD area detector'
_diffrn_measurement_method 'phi and omega scans'
_diffrn_radiation_monochromator graphite
_diffrn_radiation_source 'fine-focus sealed tube'
_diffrn_radiation_type MoK\a
_diffrn_radiation_wavelength 0.71073
_diffrn_reflns_av_R_equivalents 0.0370
_diffrn_reflns_av_sigmaI/netI 0.0518
_diffrn_reflns_limit_h_max 47
_diffrn_reflns_limit_h_min -48
_diffrn_reflns_limit_k_max 7
_diffrn_reflns_limit_k_min -7
_diffrn_reflns_limit_l_max 26
_diffrn_reflns_limit_l_min -33
_diffrn_reflns_number 14701
_diffrn_reflns_theta_full 25.00
_diffrn_reflns_theta_max 25.00
_diffrn_reflns_theta_min 2.06
_exptl_absorpt_coefficient_mu 0.384
_exptl_absorpt_correction_T_max 0.9626
_exptl_absorpt_correction_T_min 0.8934
_exptl_absorpt_correction_type empirical
_exptl_crystal_colour yellow
_exptl_crystal_density_diffrn 1.382
_exptl_crystal_description prism
_exptl_crystal_F_000 2592
_exptl_crystal_size_max 0.30
_exptl_crystal_size_mid 0.30
_exptl_crystal_size_min 0.10
_refine_diff_density_max 0.735
_refine_diff_density_min -0.251
_refine_diff_density_rms 0.050
_refine_ls_extinction_method none
_refine_ls_goodness_of_fit_ref 1.001
_refine_ls_hydrogen_treatment constr
_refine_ls_matrix_type full
_refine_ls_number_parameters 423
_refine_ls_number_reflns 5186
_refine_ls_number_restraints 2
_refine_ls_restrained_S_all 1.001
_refine_ls_R_factor_all 0.0544
_refine_ls_R_factor_gt 0.0375
_refine_ls_shift/su_max 0.002
_refine_ls_shift/su_mean 0.000
_refine_ls_structure_factor_coef Fsqd
_refine_ls_weighting_details 'calc w=1/[\s^2^(Fo^2^)+(0.0300P)^2^+0.0000P] where P=(Fo^2^+2Fc^2^)/3'
_refine_ls_weighting_scheme calc
_refine_ls_wR_factor_gt 0.0754
_refine_ls_wR_factor_ref 0.0792
_reflns_number_gt 3870
_reflns_number_total 5186
_reflns_threshold_expression >2sigma(I)
_cod_data_source_file ja065995lsi20060812_063625.cif
_cod_data_source_block 2
_cod_database_code 4111072

loop_
_symmetry_equiv_pos_as_xyz
'x, y, z'
'-x, y, -z+1/2'
'x+1/2, y+1/2, z'
'-x+1/2, y+1/2, -z+1/2'
'-x, -y, -z'
'x, -y, z-1/2'
'-x+1/2, -y+1/2, -z'
'x+1/2, -y+1/2, z-1/2'

loop_
_atom_site_label
_atom_site_type_symbol
_atom_site_fract_x
_atom_site_fract_y
_atom_site_fract_z
_atom_site_U_iso_or_equiv
_atom_site_adp_type
_atom_site_occupancy
_atom_site_symmetry_multiplicity
_atom_site_calc_flag
_atom_site_refinement_flags
_atom_site_disorder_assembly
_atom_site_disorder_group
S2 S 0.724743(15) 0.87668(9) 0.15317(2) 0.02328(15) Uani 1 1 d . A .
S1 S 0.66554(3) 1.1851(2) 0.22591(6) 0.0270(3) Uani 0.807(3) 1 d PD A 1
C3 C 0.6599(2) 0.8157(9) 0.1862(4) 0.033(2) Uani 0.807(3) 1 d PD A 1
H3 H 0.6640 0.6946 0.1698 0.040 Uiso 0.807(3) 1 calc PR A 1
C1 C 0.63249(6) 1.0079(4) 0.22338(10) 0.0265(5) Uani 1 1 d . . .
C2 C 0.63208(6) 0.8166(3) 0.20171(9) 0.0244(5) Uani 1 1 d . A .
C103 C 0.6626(9) 1.112(3) 0.2183(12) 0.107(17) Uani 0.193(3) 1 d PD A 2
H103 H 0.6699 1.2552 0.2301 0.128 Uiso 0.193(3) 1 calc PR A 2
S101 S 0.6616(3) 0.7489(13) 0.1795(4) 0.0273(17) Uani 0.193(3) 1 d PD A 2
S3 S 0.78115(3) 1.2033(2) 0.08364(5) 0.0229(3) Uani 0.808(3) 1 d PD A 3
C10 C 0.7928(2) 0.8234(8) 0.1215(3) 0.0263(18) Uani 0.808(3) 1 d PD A 3
H10 H 0.7926 0.6981 0.1401 0.032 Uiso 0.808(3) 1 calc PR A 3
C11 C 0.81071(6) 0.8318(3) 0.08982(9) 0.0235(5) Uani 1 1 d . . .
C12 C 0.80633(6) 1.0287(4) 0.06778(9) 0.0240(5) Uani 1 1 d . A .
C110 C 0.7845(9) 1.124(3) 0.0885(12) 0.125(18) Uani 0.192(3) 1 d PD A 4
H110 H 0.7757 1.2662 0.0786 0.150 Uiso 0.192(3) 1 calc PR A 4
S103 S 0.7959(3) 0.7541(12) 0.1324(4) 0.0232(16) Uani 0.192(3) 1 d PD A 4
S4 S 0.53184(4) 0.6016(2) 0.90950(5) 0.0232(3) Uani 0.778(4) 1 d P B 5
C27 C 0.5460(2) 0.2279(9) 0.8899(3) 0.029(2) Uani 0.778(4) 1 d P B 5
H27 H 0.5477 0.1066 0.8712 0.035 Uiso 0.778(4) 1 calc PR B 5
C127 C 0.5345(6) 0.516(4) 0.9050(11) 0.078(11) Uani 0.222(4) 1 d P B 6
H127 H 0.5252 0.6575 0.8993 0.094 Uiso 0.222(4) 1 calc PR B 6
S104 S 0.5481(2) 0.1587(11) 0.8831(3) 0.0228(14) Uani 0.222(4) 1 d P B 6
S5 S 0.5000 0.28690(12) 0.7500 0.0249(2) Uani 1 2 d S . .
C7 C 0.75221(6) 1.2531(3) 0.16968(9) 0.0266(5) Uani 1 1 d . A .
H7 H 0.7663 1.3757 0.1709 0.032 Uiso 1 1 calc R . .
C4 C 0.68047(6) 0.9989(3) 0.19610(9) 0.0198(5) Uani 1 1 d . . .
C6 C 0.72672(6) 1.2503(3) 0.18921(9) 0.0259(5) Uani 1 1 d . . .
H6 H 0.7220 1.3711 0.2049 0.031 Uiso 1 1 calc R A .
C19 C 0.83342(6) 0.6840(3) 0.07583(9) 0.0258(5) Uani 1 1 d . A .
H19 H 0.8359 0.5395 0.0923 0.031 Uiso 1 1 calc R . .
C25 C 0.55358(6) 0.4204(3) 0.96364(10) 0.0254(5) Uani 1 1 d . . .
C8 C 0.75454(6) 1.0622(3) 0.14888(9) 0.0223(5) Uani 1 1 d . . .
C29 C 0.51431(6) 0.4764(3) 0.80297(9) 0.0219(5) Uani 1 1 d . B .
C5 C 0.70947(6) 1.0587(3) 0.18349(8) 0.0200(5) Uani 1 1 d . A .
C28 C 0.53021(6) 0.4148(4) 0.86193(9) 0.0203(5) Uani 1 1 d . . .
C24 C 0.80655(6) 0.9028(3) -0.01454(9) 0.0252(5) Uani 1 1 d . A .
H24A H 0.8202 0.9120 -0.0348 0.030 Uiso 1 1 calc R . .
H24B H 0.7779 0.9351 -0.0427 0.030 Uiso 1 1 calc R . .
C9 C 0.77614(6) 1.0080(4) 0.12306(9) 0.0223(5) Uani 1 1 d . A .
C14 C 0.61222(7) 0.8621(3) 0.28381(10) 0.0314(6) Uani 1 1 d . . .
H14A H 0.5926 0.8702 0.2944 0.038 Uiso 1 1 calc R A .
H14B H 0.6393 0.8827 0.3193 0.038 Uiso 1 1 calc R . .
C34 C 0.58162(6) 0.0779(3) 0.99929(9) 0.0289(6) Uani 1 1 d . . .
H34 H 0.5859 -0.0626 0.9870 0.035 Uiso 1 1 calc R B .
C22 C 0.82491(6) 1.0651(3) 0.03516(9) 0.0246(5) Uani 1 1 d . . .
H22 H 0.8208 1.2139 0.0205 0.030 Uiso 1 1 calc R A .
C30 C 0.50806(7) 0.6728(3) 0.77973(9) 0.0322(6) Uani 1 1 d . . .
H30 H 0.5140 0.7991 0.8017 0.039 Uiso 1 1 calc R B .
C31 C 0.56858(7) 0.4487(4) 1.02587(10) 0.0336(6) Uani 1 1 d . B .
H31 H 0.5628 0.5941 1.0337 0.040 Uiso 1 1 calc R . .
C17 C 0.60964(7) 0.6428(3) 0.25758(10) 0.0318(6) Uani 1 1 d . A .
H17A H 0.6351 0.5655 0.2830 0.038 Uiso 1 1 calc R . .
H17B H 0.5879 0.5590 0.2549 0.038 Uiso 1 1 calc R . .
C23 C 0.86964(6) 1.0119(4) 0.07684(10) 0.0303(6) Uani 1 1 d . A .
H23A H 0.8824 1.1141 0.1093 0.036 Uiso 1 1 calc R . .
H23B H 0.8831 1.0240 0.0562 0.036 Uiso 1 1 calc R . .
C35 C 0.62175(7) 0.1854(4) 1.04447(10) 0.0380(6) Uani 1 1 d . B .
H35A H 0.6371 0.0939 1.0791 0.046 Uiso 1 1 calc R . .
H35B H 0.6378 0.2049 1.0281 0.046 Uiso 1 1 calc R . .
C16 C 0.60140(6) 0.6681(4) 0.19724(10) 0.0316(6) Uani 1 1 d . . .
H16 H 0.6018 0.5281 0.1808 0.038 Uiso 1 1 calc R A .
C26 C 0.55980(6) 0.2277(3) 0.94940(9) 0.0227(5) Uani 1 1 d . B .
C20 C 0.87479(6) 0.7842(4) 0.10060(10) 0.0315(6) Uani 1 1 d . . .
H20A H 0.8899 0.6974 0.0896 0.038 Uiso 1 1 calc R A .
H20B H 0.8901 0.7881 0.1433 0.038 Uiso 1 1 calc R . .
C15 C 0.56159(7) 0.9940(4) 0.18505(11) 0.0469(8) Uani 1 1 d . . .
H15A H 0.5415 0.9955 0.1948 0.056 Uiso 1 1 calc R A .
H15B H 0.5546 1.1073 0.1563 0.056 Uiso 1 1 calc R . .
C21 C 0.81114(6) 0.6763(3) 0.00975(9) 0.0270(5) Uani 1 1 d . . .
H21A H 0.7844 0.6123 -0.0073 0.032 Uiso 1 1 calc R A .
H21B H 0.8262 0.5869 -0.0009 0.032 Uiso 1 1 calc R . .
C36 C 0.55749(7) 0.0556(4) 1.02623(11) 0.0383(6) Uani 1 1 d . B .
H36A H 0.5729 -0.0292 1.0622 0.046 Uiso 1 1 calc R . .
H36B H 0.5321 -0.0194 0.9990 0.046 Uiso 1 1 calc R . .
C13 C 0.60341(7) 1.0370(4) 0.23985(11) 0.0333(6) Uani 1 1 d . A .
H13 H 0.6053 1.1817 0.2559 0.040 Uiso 1 1 calc R . .
C18 C 0.56066(7) 0.7777(4) 0.15887(11) 0.0450(7) Uani 1 1 d . A .
H18A H 0.5395 0.6878 0.1559 0.054 Uiso 1 1 calc R . .
H18B H 0.5545 0.7980 0.1195 0.054 Uiso 1 1 calc R . .
C32 C 0.61400(7) 0.4017(4) 1.06171(10) 0.0402(7) Uani 1 1 d . . .
H32A H 0.6280 0.5140 1.0549 0.048 Uiso 1 1 calc R B .
H32B H 0.6246 0.4012 1.1034 0.048 Uiso 1 1 calc R . .
C33 C 0.54852(8) 0.2766(4) 1.04007(11) 0.0430(7) Uani 1 1 d . . .
H33A H 0.5192 0.3003 1.0171 0.052 Uiso 1 1 calc R B .
H33B H 0.5587 0.2843 1.0815 0.052 Uiso 1 1 calc R . .

loop_
_atom_site_aniso_label
_atom_site_aniso_U_11
_atom_site_aniso_U_22
_atom_site_aniso_U_33
_atom_site_aniso_U_23
_atom_site_aniso_U_13
_atom_site_aniso_U_12
S2 0.0230(3) 0.0239(3) 0.0278(3) -0.0024(3) 0.0172(3) -0.0016(2)
S1 0.0346(5) 0.0214(7) 0.0397(6) -0.0020(5) 0.0298(5) -0.0027(4)
C3 0.033(3) 0.036(4) 0.031(3) -0.011(3) 0.018(2) 0.000(3)
C1 0.0253(12) 0.0264(13) 0.0300(13) 0.0024(11) 0.0170(12) -0.0016(10)
C2 0.0183(11) 0.0307(14) 0.0252(13) -0.0027(11) 0.0127(11) -0.0005(10)
C103 0.13(2) 0.06(2) 0.068(17) -0.032(15) 0.018(15) -0.046(17)
S101 0.025(2) 0.031(4) 0.038(3) -0.012(3) 0.025(2) -0.014(2)
S3 0.0247(5) 0.0247(6) 0.0263(5) -0.0032(4) 0.0186(4) -0.0036(4)
C10 0.024(2) 0.027(4) 0.023(3) 0.002(2) 0.011(2) -0.006(2)
C11 0.0182(11) 0.0308(14) 0.0205(12) -0.0033(10) 0.0102(11) -0.0073(10)
C12 0.0204(12) 0.0242(13) 0.0277(13) -0.0052(11) 0.0136(11) -0.0031(10)
C110 0.10(2) 0.06(2) 0.12(3) -0.039(18) 0.004(19) -0.022(16)
S103 0.025(2) 0.027(4) 0.027(3) -0.005(3) 0.020(2) -0.005(2)
S4 0.0265(5) 0.0199(7) 0.0228(5) 0.0010(4) 0.0137(4) 0.0012(5)
C27 0.022(2) 0.028(4) 0.034(3) -0.008(3) 0.013(2) -0.009(3)
C127 0.047(10) 0.029(13) 0.16(3) 0.027(13) 0.059(14) 0.020(10)
S104 0.0188(18) 0.025(3) 0.016(2) 0.006(2) 0.0045(15) -0.0027(19)
S5 0.0316(5) 0.0181(4) 0.0241(4) 0.000 0.0151(4) 0.000
C7 0.0270(12) 0.0297(14) 0.0256(13) -0.0076(10) 0.0163(11) -0.0103(10)
C4 0.0174(11) 0.0209(13) 0.0173(12) -0.0028(10) 0.0075(10) 0.0000(10)
C6 0.0252(12) 0.0280(14) 0.0246(13) -0.0074(10) 0.0141(11) -0.0040(10)
C19 0.0277(12) 0.0222(12) 0.0274(13) 0.0036(10) 0.0154(11) -0.0001(10)
C25 0.0226(12) 0.0219(13) 0.0321(14) 0.0023(11) 0.0155(12) -0.0033(10)
C8 0.0159(11) 0.0284(13) 0.0207(12) -0.0004(10) 0.0092(10) -0.0027(9)
C29 0.0154(11) 0.0225(12) 0.0238(12) -0.0019(10) 0.0085(10) -0.0010(9)
C5 0.0158(11) 0.0258(13) 0.0149(11) -0.0011(9) 0.0066(10) -0.0003(9)
C28 0.0163(11) 0.0192(13) 0.0244(13) -0.0031(11) 0.0107(11) -0.0012(10)
C24 0.0263(12) 0.0267(13) 0.0232(13) 0.0007(10) 0.0143(11) -0.0016(10)
C9 0.0201(12) 0.0238(14) 0.0225(13) -0.0015(10) 0.0116(11) -0.0055(10)
C14 0.0353(14) 0.0345(15) 0.0318(14) -0.0006(11) 0.0234(12) -0.0018(11)
C34 0.0352(14) 0.0180(13) 0.0313(14) -0.0006(10) 0.0175(12) -0.0015(10)
C22 0.0282(13) 0.0198(12) 0.0310(13) -0.0001(10) 0.0197(12) -0.0019(10)
C30 0.0393(14) 0.0201(13) 0.0236(12) -0.0024(10) 0.0094(12) -0.0013(11)
C31 0.0472(16) 0.0252(14) 0.0393(15) -0.0083(11) 0.0309(14) -0.0077(11)
C17 0.0293(13) 0.0251(13) 0.0424(15) 0.0059(11) 0.0210(13) 0.0013(10)
C23 0.0240(12) 0.0393(15) 0.0339(14) -0.0115(12) 0.0201(12) -0.0120(11)
C35 0.0347(14) 0.0406(16) 0.0249(14) 0.0086(12) 0.0084(12) -0.0009(12)
C16 0.0289(13) 0.0290(14) 0.0416(15) -0.0125(12) 0.0226(13) -0.0088(11)
C26 0.0195(12) 0.0241(13) 0.0241(13) -0.0020(10) 0.0120(11) -0.0068(9)
C20 0.0248(13) 0.0405(15) 0.0276(14) 0.0017(11) 0.0138(12) 0.0040(11)
C15 0.0314(14) 0.063(2) 0.0580(19) 0.0373(16) 0.0325(15) 0.0231(14)
C21 0.0312(13) 0.0230(13) 0.0286(13) -0.0033(10) 0.0179(12) -0.0023(10)
C36 0.0527(16) 0.0293(14) 0.0378(15) 0.0033(12) 0.0284(14) -0.0080(12)
C13 0.0462(15) 0.0194(13) 0.0508(16) 0.0031(12) 0.0373(15) 0.0048(11)
C18 0.0232(13) 0.076(2) 0.0342(15) 0.0014(14) 0.0152(13) -0.0128(13)
C32 0.0484(16) 0.0462(17) 0.0237(14) -0.0076(12) 0.0188(13) -0.0187(13)
C33 0.0632(18) 0.0377(16) 0.0466(17) -0.0067(13) 0.0421(16) -0.0139(13)

loop_
_atom_type_symbol
_atom_type_description
_atom_type_scat_dispersion_real
_atom_type_scat_dispersion_imag
_atom_type_scat_source
C C 0.0033 0.0016 'International Tables Vol C Tables 4.2.6.8 and 6.1.1.4'
H H 0.0000 0.0000 'International Tables Vol C Tables 4.2.6.8 and 6.1.1.4'
S S 0.1246 0.1234 'International Tables Vol C Tables 4.2.6.8 and 6.1.1.4'

loop_
_geom_angle_atom_site_label_1
_geom_angle_atom_site_label_2
_geom_angle_atom_site_label_3
_geom_angle
_geom_angle_site_symmetry_3
C8 S2 C5 92.18(10) .
C1 S1 C4 90.62(12) .
C4 C3 C2 115.7(4) .
C2 C1 C103 99.3(6) .
C2 C1 C13 115.8(2) .
C103 C1 C13 144.9(6) .
C2 C1 S1 114.62(17) .
C103 C1 S1 15.4(6) .
C13 C1 S1 129.53(18) .
C1 C2 C3 109.3(3) .
C1 C2 C16 113.46(19) .
C3 C2 C16 137.1(3) .
C1 C2 S101 124.2(3) .
C3 C2 S101 14.9(4) .
C16 C2 S101 122.3(3) .
C4 C103 C1 119.0(11) .
C2 S101 C4 88.0(4) .
C12 S3 C9 90.32(12) .
C9 C10 C11 115.0(3) .
C12 C11 C10 109.6(3) .
C12 C11 C19 113.17(19) .
C10 C11 C19 137.3(3) .
C12 C11 S103 125.7(3) .
C10 C11 S103 16.3(4) .
C19 C11 S103 121.0(3) .
C11 C12 C110 98.8(6) .
C11 C12 C22 116.0(2) .
C110 C12 C22 145.2(6) .
C11 C12 S3 114.61(18) .
C110 C12 S3 15.8(6) .
C22 C12 S3 129.37(17) .
C9 C110 C12 120.4(12) .
C11 S103 C9 86.6(3) .
C25 S4 C28 90.21(12) .
C28 C27 C26 114.9(4) .
C28 C127 C25 123.1(16) .
C26 S104 C28 86.6(3) .
C29 S5 C29 92.60(15) 2_656
C8 C7 C6 113.2(2) .
C3 C4 C103 96.8(10) .
C3 C4 C5 131.0(3) .
C103 C4 C5 132.1(10) .
C3 C4 S101 12.8(4) .
C103 C4 S101 109.5(10) .
C5 C4 S101 118.3(3) .
C3 C4 S1 109.8(3) .
C103 C4 S1 13.0(10) .
C5 C4 S1 119.15(16) .
S101 C4 S1 122.5(3) .
C5 C6 C7 113.8(2) .
C11 C19 C21 107.50(17) .
C11 C19 C20 107.13(17) .
C21 C19 C20 108.01(18) .
C26 C25 C127 96.1(11) .
C26 C25 C31 115.5(2) .
C127 C25 C31 148.4(11) .
C26 C25 S4 115.74(18) .
C127 C25 S4 19.7(10) .
C31 C25 S4 128.71(18) .
C7 C8 C9 128.7(2) .
C7 C8 S2 110.52(16) .
C9 C8 S2 120.71(16) .
C30 C29 C28 129.5(2) .
C30 C29 S5 109.81(16) .
C28 C29 S5 120.72(17) .
C6 C5 C4 129.3(2) .
C6 C5 S2 110.31(16) .
C4 C5 S2 120.29(16) .
C127 C28 C27 96.7(9) .
C127 C28 C29 132.5(9) .
C27 C28 C29 130.8(3) .
C127 C28 S104 109.3(9) .
C27 C28 S104 12.5(4) .
C29 C28 S104 118.2(3) .
C127 C28 S4 13.3(9) .
C27 C28 S4 110.0(3) .
C29 C28 S4 119.22(17) .
S104 C28 S4 122.5(2) .
C22 C24 C21 109.87(17) .
C10 C9 C110 96.2(11) .
C10 C9 C8 131.8(3) .
C110 C9 C8 131.9(11) .
C10 C9 S3 110.5(3) .
C110 C9 S3 14.3(11) .
C8 C9 S3 117.67(17) .
C10 C9 S103 12.4(4) .
C110 C9 S103 108.4(11) .
C8 C9 S103 119.6(3) .
S3 C9 S103 122.7(3) .
C13 C14 C17 109.91(18) .
C26 C34 C36 108.13(18) .
C26 C34 C35 106.50(18) .
C36 C34 C35 107.65(19) .
C12 C22 C24 107.26(17) .
C12 C22 C23 106.50(17) .
C24 C22 C23 107.69(17) .
C29 C30 C30 113.89(13) 2_656
C25 C31 C33 106.74(18) .
C25 C31 C32 106.78(18) .
C33 C31 C32 107.7(2) .
C16 C17 C14 110.17(18) .
C22 C23 C20 110.19(17) .
C32 C35 C34 109.94(19) .
C2 C16 C17 108.29(18) .
C2 C16 C18 106.74(19) .
C17 C16 C18 107.53(19) .
C25 C26 C27 109.1(3) .
C25 C26 C34 113.9(2) .
C27 C26 C34 136.7(3) .
C25 C26 S104 124.9(3) .
C27 C26 S104 15.8(4) .
C34 C26 S104 121.0(3) .
C19 C20 C23 109.74(17) .
C18 C15 C13 110.47(18) .
C19 C21 C24 110.08(17) .
C34 C36 C33 110.04(18) .
C1 C13 C14 106.78(18) .
C1 C13 C15 106.58(19) .
C14 C13 C15 107.53(18) .
C16 C18 C15 109.7(2) .
C35 C32 C31 110.10(19) .
C31 C33 C36 110.01(19) .

loop_
_geom_bond_atom_site_label_1
_geom_bond_atom_site_label_2
_geom_bond_distance
_geom_bond_site_symmetry_2
S2 C8 1.731(2) .
S2 C5 1.733(2) .
S1 C1 1.712(2) .
S1 C4 1.733(2) .
C3 C4 1.357(7) .
C3 C2 1.416(7) .
C1 C2 1.345(3) .
C1 C103 1.46(3) .
C1 C13 1.494(3) .
C2 C16 1.501(3) .
C2 S101 1.680(7) .
C103 C4 1.39(2) .
S101 C4 1.698(8) .
S3 C12 1.717(2) .
S3 C9 1.738(2) .
C10 C9 1.359(6) .
C10 C11 1.422(7) .
C11 C12 1.353(3) .
C11 C19 1.505(3) .
C11 S103 1.678(7) .
C12 C110 1.43(3) .
C12 C22 1.488(3) .
C110 C9 1.39(2) .
S103 C9 1.743(7) .
S4 C25 1.695(2) .
S4 C28 1.750(2) .
C27 C28 1.359(7) .
C27 C26 1.427(8) .
C127 C28 1.28(3) .
C127 C25 1.49(2) .
S104 C26 1.692(7) .
S104 C28 1.732(6) .
S5 C29 1.730(2) .
S5 C29 1.730(2) 2_656
C7 C8 1.363(3) .
C7 C6 1.410(3) .
C4 C5 1.450(3) .
C6 C5 1.359(3) .
C19 C21 1.535(3) .
C19 C20 1.540(3) .
C25 C26 1.346(3) .
C25 C31 1.497(3) .
C8 C9 1.451(3) .
C29 C30 1.355(3) .
C29 C28 1.446(3) .
C24 C22 1.539(3) .
C24 C21 1.548(3) .
C14 C13 1.537(3) .
C14 C17 1.541(3) .
C34 C26 1.494(3) .
C34 C36 1.536(3) .
C34 C35 1.544(3) .
C22 C23 1.540(3) .
C30 C30 1.404(4) 2_656
C31 C33 1.534(3) .
C31 C32 1.547(3) .
C17 C16 1.533(3) .
C23 C20 1.546(3) .
C35 C32 1.536(3) .
C16 C18 1.534(3) .
C15 C18 1.538(3) .
C15 C13 1.539(3) .
C36 C33 1.543(3) .

loop_
_geom_torsion_atom_site_label_1
_geom_torsion_atom_site_label_2
_geom_torsion_atom_site_label_3
_geom_torsion_atom_site_label_4
_geom_torsion
_geom_torsion_site_symmetry_1
_geom_torsion_site_symmetry_4
C4 S1 C1 C2 0.26(19) . .
C4 S1 C1 C103 -2(5) . .
C4 S1 C1 C13 -177.6(2) . .
C103 C1 C2 C3 0.2(13) . .
C13 C1 C2 C3 177.8(4) . .
S1 C1 C2 C3 -0.4(4) . .
C103 C1 C2 C16 -176.6(12) . .
C13 C1 C2 C16 1.0(3) . .
S1 C1 C2 C16 -177.10(16) . .
C103 C1 C2 S101 1.6(13) . .
C13 C1 C2 S101 179.2(5) . .
S1 C1 C2 S101 1.1(5) . .
C4 C3 C2 C1 0.3(7) . .
C4 C3 C2 C16 175.9(3) . .
C4 C3 C2 S101 -175(3) . .
C2 C1 C103 C4 -1(2) . .
C13 C1 C103 C4 -176.9(5) . .
S1 C1 C103 C4 177(7) . .
C1 C2 S101 C4 -1.7(6) . .
C3 C2 S101 C4 4(2) . .
C16 C2 S101 C4 176.3(2) . .
C9 C10 C11 C12 -0.5(6) . .
C9 C10 C11 C19 177.9(3) . .
C9 C10 C11 S103 171(3) . .
C10 C11 C12 C110 -1.0(12) . .
C19 C11 C12 C110 -179.8(11) . .
S103 C11 C12 C110 -3.8(12) . .
C10 C11 C12 C22 177.8(4) . .
C19 C11 C12 C22 -1.0(3) . .
S103 C11 C12 C22 175.0(4) . .
C10 C11 C12 S3 -0.3(4) . .
C19 C11 C12 S3 -179.15(14) . .
S103 C11 C12 S3 -3.1(5) . .
C9 S3 C12 C11 0.77(18) . .
C9 S3 C12 C110 3(4) . .
C9 S3 C12 C22 -177.1(2) . .
C11 C12 C110 C9 2(2) . .
C22 C12 C110 C9 -175.7(5) . .
S3 C12 C110 C9 -175(6) . .
C12 C11 S103 C9 3.4(5) . .
C10 C11 S103 C9 -6.1(18) . .
C19 C11 S103 C9 179.1(2) . .
C2 C3 C4 C103 -0.6(14) . .
C2 C3 C4 C5 -176.8(3) . .
C2 C3 C4 S101 174(4) . .
C2 C3 C4 S1 -0.1(7) . .
C1 C103 C4 C3 1(2) . .
C1 C103 C4 C5 176.9(9) . .
C1 C103 C4 S101 0(3) . .
C1 C103 C4 S1 -177(8) . .
C2 S101 C4 C3 -4(3) . .
C2 S101 C4 C103 1.0(14) . .
C2 S101 C4 C5 -176.7(2) . .
C2 S101 C4 S1 1.9(6) . .
C1 S1 C4 C3 -0.1(4) . .
C1 S1 C4 C103 2(6) . .
C1 S1 C4 C5 177.08(17) . .
C1 S1 C4 S101 -1.5(4) . .
C8 C7 C6 C5 0.0(3) . .
C12 C11 C19 C21 -57.2(2) . .
C10 C11 C19 C21 124.5(5) . .
S103 C11 C19 C21 126.6(4) . .
C12 C11 C19 C20 58.7(2) . .
C10 C11 C19 C20 -119.6(5) . .
S103 C11 C19 C20 -117.5(4) . .
C28 C127 C25 C26 -2.2(17) . .
C28 C127 C25 C31 174.3(5) . .
C28 C127 C25 S4 176(4) . .
C28 S4 C25 C26 -0.35(19) . .
C28 S4 C25 C127 -3(2) . .
C28 S4 C25 C31 176.4(2) . .
C6 C7 C8 C9 177.0(2) . .
C6 C7 C8 S2 0.2(2) . .
C5 S2 C8 C7 -0.27(17) . .
C5 S2 C8 C9 -177.35(18) . .
C29 S5 C29 C30 -0.05(12) 2_656 .
C29 S5 C29 C28 180.0(2) 2_656 .
C7 C6 C5 C4 -176.7(2) . .
C7 C6 C5 S2 -0.2(2) . .
C3 C4 C5 C6 173.2(5) . .
C103 C4 C5 C6 -1.7(17) . .
S101 C4 C5 C6 175.4(4) . .
S1 C4 C5 C6 -3.3(3) . .
C3 C4 C5 S2 -3.0(6) . .
C103 C4 C5 S2 -178.0(17) . .
S101 C4 C5 S2 -0.8(5) . .
S1 C4 C5 S2 -179.51(12) . .
C8 S2 C5 C6 0.25(16) . .
C8 S2 C5 C4 177.15(17) . .
C25 C127 C28 C27 2.1(17) . .
C25 C127 C28 C29 -177.4(7) . .
C25 C127 C28 S104 2.0(19) . .
C25 C127 C28 S4 -174(5) . .
C26 C27 C28 C127 -1.1(11) . .
C26 C27 C28 C29 178.4(3) . .
C26 C27 C28 S104 179(100) . .
C26 C27 C28 S4 -0.2(7) . .
C30 C29 C28 C127 17.8(13) . .
S5 C29 C28 C127 -162.2(12) . .
C30 C29 C28 C27 -161.5(5) . .
S5 C29 C28 C27 18.5(5) . .
C30 C29 C28 S104 -161.6(4) . .
S5 C29 C28 S104 18.4(4) . .
C30 C29 C28 S4 16.9(3) . .
S5 C29 C28 S4 -163.11(12) . .
C26 S104 C28 C127 -0.8(10) . .
C26 S104 C28 C27 -1(2) . .
C26 S104 C28 C29 178.7(2) . .
C26 S104 C28 S4 0.3(4) . .
C25 S4 C28 C127 4(4) . .
C25 S4 C28 C27 0.3(4) . .
C25 S4 C28 C29 -178.45(17) . .
C25 S4 C28 S104 0.0(3) . .
C11 C10 C9 C110 1.7(13) . .
C11 C10 C9 C8 178.1(3) . .
C11 C10 C9 S3 1.0(6) . .
C11 C10 C9 S103 -169(3) . .
C12 C110 C9 C10 -3(2) . .
C12 C110 C9 C8 -179.0(9) . .
C12 C110 C9 S3 175(6) . .
C12 C110 C9 S103 -1(2) . .
C7 C8 C9 C10 150.9(5) . .
S2 C8 C9 C10 -32.6(5) . .
C7 C8 C9 C110 -33.8(15) . .
S2 C8 C9 C110 142.7(15) . .
C7 C8 C9 S3 -32.1(3) . .
S2 C8 C9 S3 144.37(14) . .
C7 C8 C9 S103 147.8(4) . .
S2 C8 C9 S103 -35.7(4) . .
C12 S3 C9 C10 -1.0(4) . .
C12 S3 C9 C110 -4(5) . .
C12 S3 C9 C8 -178.54(17) . .
C12 S3 C9 S103 1.5(4) . .
C11 S103 C9 C10 8(2) . .
C11 S103 C9 C110 -1.3(12) . .
C11 S103 C9 C8 177.4(2) . .
C11 S103 C9 S3 -2.6(5) . .
C11 C12 C22 C24 57.9(2) . .
C110 C12 C22 C24 -124.1(19) . .
S3 C12 C22 C24 -124.3(2) . .
C11 C12 C22 C23 -57.2(2) . .
C110 C12 C22 C23 120.8(19) . .
S3 C12 C22 C23 120.6(2) . .
C21 C24 C22 C12 -53.5(2) . .
C21 C24 C22 C23 60.8(2) . .
C28 C29 C30 C30 -179.9(2) . 2_656
S5 C29 C30 C30 0.1(3) . 2_656
C26 C25 C31 C33 -56.8(3) . .
C127 C25 C31 C33 127.1(15) . .
S4 C25 C31 C33 126.4(2) . .
C26 C25 C31 C32 58.1(2) . .
C127 C25 C31 C32 -118.0(15) . .
S4 C25 C31 C32 -118.7(2) . .
C13 C14 C17 C16 3.1(3) . .
C12 C22 C23 C20 55.3(2) . .
C24 C22 C23 C20 -59.5(2) . .
C26 C34 C35 C32 57.6(2) . .
C36 C34 C35 C32 -58.2(2) . .
C1 C2 C16 C17 -57.6(3) . .
C3 C2 C16 C17 126.9(6) . .
S101 C2 C16 C17 124.2(5) . .
C1 C2 C16 C18 57.9(3) . .
C3 C2 C16 C18 -117.6(6) . .
S101 C2 C16 C18 -120.3(5) . .
C14 C17 C16 C2 52.7(2) . .
C14 C17 C16 C18 -62.3(2) . .
C127 C25 C26 C27 1.1(9) . .
C31 C25 C26 C27 -176.9(4) . .
S4 C25 C26 C27 0.3(4) . .
C127 C25 C26 C34 176.6(8) . .
C31 C25 C26 C34 -1.4(3) . .
S4 C25 C26 C34 175.86(15) . .
C127 C25 C26 S104 1.5(9) . .
C31 C25 C26 S104 -176.5(4) . .
S4 C25 C26 S104 0.7(4) . .
C28 C27 C26 C25 -0.1(7) . .
C28 C27 C26 C34 -174.1(3) . .
C28 C27 C26 S104 -179(100) . .
C36 C34 C26 C25 57.8(2) . .
C35 C34 C26 C25 -57.7(2) . .
C36 C34 C26 C27 -128.3(5) . .
C35 C34 C26 C27 116.2(5) . .
C36 C34 C26 S104 -126.9(4) . .
C35 C34 C26 S104 117.7(4) . .
C28 S104 C26 C25 -0.6(5) . .
C28 S104 C26 C27 0.8(18) . .
C28 S104 C26 C34 -175.4(2) . .
C11 C19 C20 C23 -54.9(2) . .
C21 C19 C20 C23 60.7(2) . .
C22 C23 C20 C19 -1.0(3) . .
C11 C19 C21 C24 56.0(2) . .
C20 C19 C21 C24 -59.3(2) . .
C22 C24 C21 C19 -1.4(2) . .
C26 C34 C36 C33 -52.6(2) . .
C35 C34 C36 C33 62.1(2) . .
C2 C1 C13 C14 56.9(3) . .
C103 C1 C13 C14 -127(2) . .
S1 C1 C13 C14 -125.3(2) . .
C2 C1 C13 C15 -57.8(3) . .
C103 C1 C13 C15 118(2) . .
S1 C1 C13 C15 120.0(2) . .
C17 C14 C13 C1 -56.2(2) . .
C17 C14 C13 C15 57.8(2) . .
C18 C15 C13 C1 52.9(2) . .
C18 C15 C13 C14 -61.3(2) . .
C2 C16 C18 C15 -57.2(2) . .
C17 C16 C18 C15 58.8(2) . .
C13 C15 C18 C16 2.4(3) . .
C34 C35 C32 C31 -3.2(3) . .
C25 C31 C32 C35 -52.4(2) . .
C33 C31 C32 C35 61.9(2) . .
C25 C31 C33 C36 56.4(3) . .
C32 C31 C33 C36 -58.0(3) . .
C34 C36 C33 C31 -3.3(3) . .
